data_4329235
loop_
_publ_author_name
'Enrique Colacio'
'Jos\'e Ruiz'
'Antonio J. Mota'
'Mar\'ia A. Palacios'
'Eduard Cremades'
'Eliseo Ruiz'
'Fraser J. White'
'Euan K. Brechin'

_publ_section_title
;
 Family of Carboxylate- and Nitrate-diphenoxo Triply Bridged Dinuclear
 NiIILnIII Complexes (Ln = Eu, Gd, Tb, Ho, Er, Y): Synthesis, Experimental
 and Theoretical Magneto-Structural Studies, and Single-Molecule Magnet
 Behavior
;
_journal_name_full 'Inorganic Chemistry'
_journal_page_first 5857
_journal_page_last 5868
_journal_paper_doi 10.1021/ic3004596
_journal_volume 51
_journal_year 2012
_chemical_formula_sum 'C27 H40 N5 Ni O12 Y'
_chemical_formula_weight 774.26
_chemical_name_systematic
;
 ?
;
_space_group_IT_number 33
_symmetry_cell_setting orthorhombic
_symmetry_space_group_name_Hall 'P 2c -2n'
_symmetry_space_group_name_H-M 'P n a 21'
_atom_sites_solution_hydrogens geom
_atom_sites_solution_primary direct
_atom_sites_solution_secondary difmap
_audit_creation_method SHELXL-97
_cell_angle_alpha 90.000(5)
_cell_angle_beta 90.000(5)
_cell_angle_gamma 90.000(5)
_cell_formula_units_Z 8
_cell_length_a 11.118(5)
_cell_length_b 35.748(5)
_cell_length_c 16.381(5)
_cell_measurement_reflns_used 11712
_cell_measurement_temperature 293(2)
_cell_measurement_theta_max 27.150
_cell_measurement_theta_min 2.657
_cell_volume 6511(4)
_computing_cell_refinement 'Bruker smart'
_computing_data_collection 'Bruker smart'
_computing_data_reduction 'Bruker smart'
_computing_molecular_graphics 'Bruker SHELXTL'
_computing_publication_material 'SHELXL-97 (Sheldrick, 1997)'
_computing_structure_refinement 'SHELXL-97 (Sheldrick, 1997)'
_computing_structure_solution 'SHELXL-97 (Sheldrick, 1990)'
_diffrn_ambient_temperature 293(2)
_diffrn_measured_fraction_theta_full 0.997
_diffrn_measured_fraction_theta_max 0.997
_diffrn_measurement_device_type 'Bruker Axs APEX automatic diffractometer'
_diffrn_measurement_method 'phi and omega scans'
_diffrn_radiation_monochromator graphite
_diffrn_radiation_source 'fine-focus sealed tube'
_diffrn_radiation_type MoK\a
_diffrn_radiation_wavelength 0.71069
_diffrn_reflns_av_R_equivalents 0.0371
_diffrn_reflns_av_sigmaI/netI 0.0581
_diffrn_reflns_limit_h_max 11
_diffrn_reflns_limit_h_min -13
_diffrn_reflns_limit_k_max 42
_diffrn_reflns_limit_k_min -41
_diffrn_reflns_limit_l_max 19
_diffrn_reflns_limit_l_min -18
_diffrn_reflns_number 33104
_diffrn_reflns_theta_full 25.00
_diffrn_reflns_theta_max 25.00
_diffrn_reflns_theta_min 1.92
_exptl_absorpt_coefficient_mu 2.420
_exptl_absorpt_correction_T_max 1.00000
_exptl_absorpt_correction_T_min 0.670304
_exptl_absorpt_correction_type empirical
_exptl_absorpt_process_details 'Bruker SADABS (Bruker, 1999)'
_exptl_crystal_colour Blue
_exptl_crystal_density_diffrn 1.580
_exptl_crystal_description Block
_exptl_crystal_F_000 3200
_exptl_crystal_size_max 0.42
_exptl_crystal_size_mid 0.40
_exptl_crystal_size_min 0.30
_refine_diff_density_max 1.250
_refine_diff_density_min -0.415
_refine_diff_density_rms 0.086
_refine_ls_abs_structure_details 'Flack H D (1983), Acta Cryst. A39, 876-881'
_refine_ls_abs_structure_Flack -0.019(4)
_refine_ls_extinction_method none
_refine_ls_goodness_of_fit_ref 1.017
_refine_ls_hydrogen_treatment constr
_refine_ls_matrix_type full
_refine_ls_number_parameters 845
_refine_ls_number_reflns 10567
_refine_ls_number_restraints 1
_refine_ls_restrained_S_all 1.017
_refine_ls_R_factor_all 0.0407
_refine_ls_R_factor_gt 0.0328
_refine_ls_shift/su_max 0.002
_refine_ls_shift/su_mean 0.000
_refine_ls_structure_factor_coef Fsqd
_refine_ls_weighting_details 'calc w=1/[\s^2^(Fo^2^)+(0.0373P)^2^+0.0000P] where P=(Fo^2^+2Fc^2^)/3'
_refine_ls_weighting_scheme calc
_refine_ls_wR_factor_gt 0.0775
_refine_ls_wR_factor_ref 0.0798
_reflns_number_gt 9226
_reflns_number_total 10567
_reflns_threshold_expression >2sigma(I)
_cod_data_source_file ic3004596_si_001_02.cif
_cod_data_source_block 1a
_cod_database_code 4329235

loop_
_symmetry_equiv_pos_as_xyz
'x, y, z'
'-x, -y, z+1/2'
'-x+1/2, y+1/2, z+1/2'
'x+1/2, -y+1/2, z'

loop_
_atom_site_label
_atom_site_type_symbol
_atom_site_fract_x
_atom_site_fract_y
_atom_site_fract_z
_atom_site_U_iso_or_equiv
_atom_site_adp_type
_atom_site_occupancy
_atom_site_symmetry_multiplicity
_atom_site_calc_flag
_atom_site_refinement_flags
Ni1 Ni 0.15125(4) 0.365562(13) 0.02570(3) 0.01462(12) Uani 1 1 d .
Y1 Y 0.44887(3) 0.384385(11) -0.00479(3) 0.02356(11) Uani 1 1 d .
C1A C 0.6653(4) 0.3419(2) 0.1169(4) 0.082(3) Uani 1 1 d .
H1A1 H 0.6857 0.3434 0.1737 0.123 Uiso 1 1 calc R
H1A2 H 0.7121 0.3598 0.0867 0.123 Uiso 1 1 calc R
H1A3 H 0.6820 0.3172 0.0971 0.123 Uiso 1 1 calc R
C3A C 0.4599(4) 0.33059(12) 0.1558(3) 0.0213(10) Uani 1 1 d .
C4A C 0.3408(4) 0.34261(12) 0.1486(2) 0.0189(10) Uani 1 1 d .
C6A C 0.2570(4) 0.32679(11) 0.2015(3) 0.0181(9) Uani 1 1 d .
C7A C 0.2902(4) 0.29773(12) 0.2530(3) 0.0208(10) Uani 1 1 d .
H7A H 0.2319 0.2868 0.2859 0.025 Uiso 1 1 calc R
C8A C 0.4066(4) 0.28449(12) 0.2570(3) 0.0208(10) Uani 1 1 d .
C9A C 0.4414(4) 0.25333(12) 0.3154(3) 0.0277(11) Uani 1 1 d .
H9A1 H 0.4393 0.2625 0.3704 0.042 Uiso 1 1 calc R
H9A2 H 0.5211 0.2448 0.3028 0.042 Uiso 1 1 calc R
H9A3 H 0.3857 0.2330 0.3099 0.042 Uiso 1 1 calc R
C10A C 0.4921(4) 0.30176(13) 0.2075(3) 0.0233(10) Uani 1 1 d .
H10A H 0.5717 0.2938 0.2093 0.028 Uiso 1 1 calc R
C11A C 0.1351(4) 0.34471(13) 0.2058(3) 0.0231(10) Uani 1 1 d .
H11A H 0.0905 0.3335 0.2505 0.028 Uiso 1 1 calc R
H11B H 0.1451 0.3711 0.2181 0.028 Uiso 1 1 calc R
C13A C 0.0278(4) 0.30179(13) 0.1222(3) 0.0290(11) Uani 1 1 d .
H13A H -0.0286 0.2957 0.1645 0.044 Uiso 1 1 calc R
H13B H 0.0976 0.2861 0.1273 0.044 Uiso 1 1 calc R
H13C H -0.0089 0.2978 0.0699 0.044 Uiso 1 1 calc R
C14A C -0.0459(4) 0.36429(13) 0.1394(3) 0.0294(12) Uani 1 1 d .
H14A H -0.0839 0.3585 0.1912 0.035 Uiso 1 1 calc R
H14B H -0.1024 0.3584 0.0962 0.035 Uiso 1 1 calc R
C15A C -0.0163(4) 0.40519(14) 0.1364(3) 0.0299(12) Uani 1 1 d .
H15A H -0.0906 0.4193 0.1333 0.036 Uiso 1 1 calc R
H15B H 0.0239 0.4121 0.1867 0.036 Uiso 1 1 calc R
C17A C 0.1482(4) 0.44526(13) 0.0906(3) 0.0317(12) Uani 1 1 d .
H17A H 0.1971 0.4520 0.0446 0.048 Uiso 1 1 calc R
H17B H 0.1985 0.4360 0.1337 0.048 Uiso 1 1 calc R
H17C H 0.1049 0.4669 0.1093 0.048 Uiso 1 1 calc R
C18A C -0.0135(4) 0.42932(10) -0.0028(3) 0.0224(9) Uani 1 1 d .
H18A H 0.0372 0.4428 -0.0411 0.027 Uiso 1 1 calc R
H18B H -0.0730 0.4467 0.0180 0.027 Uiso 1 1 calc R
C19A C -0.0769(4) 0.39822(11) -0.0475(3) 0.0219(10) Uani 1 1 d .
H19A H -0.1420 0.3887 -0.0140 0.026 Uiso 1 1 calc R
H19B H -0.1113 0.4079 -0.0976 0.026 Uiso 1 1 calc R
C21A C -0.0595(4) 0.33129(11) -0.0759(3) 0.0237(11) Uani 1 1 d .
H21A H -0.1068 0.3271 -0.0277 0.036 Uiso 1 1 calc R
H21B H -0.0041 0.3110 -0.0830 0.036 Uiso 1 1 calc R
H21C H -0.1115 0.3328 -0.1225 0.036 Uiso 1 1 calc R
C22A C 0.0652(4) 0.37318(11) -0.1494(3) 0.0198(10) Uani 1 1 d .
H22A H 0.1229 0.3533 -0.1592 0.024 Uiso 1 1 calc R
H22B H 0.0031 0.3711 -0.1908 0.024 Uiso 1 1 calc R
C23A C 0.1279(4) 0.40995(12) -0.1601(2) 0.0203(10) Uani 1 1 d .
C24A C 0.2317(4) 0.41615(12) -0.1136(3) 0.0198(10) Uani 1 1 d .
C26A C 0.2994(4) 0.44893(12) -0.1279(3) 0.0205(10) Uani 1 1 d .
C28A C 0.4936(4) 0.47664(13) -0.1082(3) 0.0352(12) Uani 1 1 d .
H28A H 0.5077 0.4734 -0.1656 0.053 Uiso 1 1 calc R
H28B H 0.5672 0.4727 -0.0788 0.053 Uiso 1 1 calc R
H28C H 0.4649 0.5016 -0.0982 0.053 Uiso 1 1 calc R
C29A C 0.2615(4) 0.47533(12) -0.1824(3) 0.0223(10) Uani 1 1 d .
H29A H 0.3071 0.4968 -0.1908 0.027 Uiso 1 1 calc R
C30A C 0.1543(4) 0.47015(12) -0.2255(3) 0.0246(11) Uani 1 1 d .
C31A C 0.1105(4) 0.49887(13) -0.2868(3) 0.0317(11) Uani 1 1 d .
H31A H 0.0760 0.4863 -0.3330 0.048 Uiso 1 1 calc R
H31B H 0.1770 0.5140 -0.3045 0.048 Uiso 1 1 calc R
H31C H 0.0508 0.5145 -0.2617 0.048 Uiso 1 1 calc R
C32A C 0.0908(4) 0.43758(12) -0.2144(2) 0.0226(11) Uani 1 1 d .
H32A H 0.0206 0.4339 -0.2442 0.027 Uiso 1 1 calc R
N12A N 0.0633(3) 0.34106(10) 0.1298(2) 0.0209(8) Uani 1 1 d .
N16A N 0.0619(3) 0.41586(9) 0.0661(2) 0.0213(8) Uani 1 1 d .
N20A N 0.0085(3) 0.36688(9) -0.0673(2) 0.0185(8) Uani 1 1 d .
O2A O 0.5394(3) 0.35002(10) 0.10654(19) 0.0328(8) Uani 1 1 d .
O5A O 0.3112(2) 0.36961(8) 0.09473(19) 0.0183(7) Uani 1 1 d .
O25A O 0.2657(2) 0.39243(8) -0.05506(18) 0.0200(7) Uani 1 1 d .
O27A O 0.4052(3) 0.45011(8) -0.08126(18) 0.0229(7) Uani 1 1 d .
N1B N 0.5725(6) 0.44205(15) 0.0831(4) 0.072(2) Uani 1 1 d .
O1B O 0.4602(4) 0.43564(11) 0.0963(2) 0.0532(12) Uani 1 1 d .
O2B O 0.6223(3) 0.42327(12) 0.0277(3) 0.0607(13) Uani 1 1 d .
O3B O 0.6233(5) 0.46502(14) 0.1253(4) 0.120(2) Uani 1 1 d .
N1C N 0.6194(4) 0.36784(11) -0.1313(3) 0.0288(10) Uani 1 1 d .
O1C O 0.6355(3) 0.35664(11) -0.0600(2) 0.0426(10) Uani 1 1 d .
O2C O 0.5244(3) 0.38682(8) -0.14414(19) 0.0257(7) Uani 1 1 d .
O3C O 0.6896(3) 0.36081(10) -0.1859(2) 0.0367(9) Uani 1 1 d .
C1D C 0.3375(4) 0.26204(11) -0.0116(3) 0.0359(12) Uani 1 1 d .
H1D1 H 0.3940 0.2540 -0.0522 0.054 Uiso 1 1 calc R
H1D2 H 0.2636 0.2484 -0.0178 0.054 Uiso 1 1 calc R
H1D3 H 0.3700 0.2575 0.0418 0.054 Uiso 1 1 calc R
C2D C 0.3135(4) 0.30346(12) -0.0218(3) 0.0209(10) Uani 1 1 d .
O21D O 0.2063(2) 0.31411(7) -0.01169(18) 0.0190(6) Uani 1 1 d .
O22D O 0.4027(3) 0.32389(8) -0.03612(18) 0.0261(7) Uani 1 1 d .
Ni2 Ni 0.68017(4) 0.635325(13) 0.03111(3) 0.01434(12) Uani 1 1 d .
Y2 Y 0.98649(3) 0.635536(10) 0.00560(3) 0.01588(9) Uani 1 1 d .
C1E C 1.1709(4) 0.68927(14) 0.1340(3) 0.0289(11) Uani 1 1 d .
H1E1 H 1.1753 0.7159 0.1275 0.043 Uiso 1 1 calc R
H1E2 H 1.2271 0.6775 0.0977 0.043 Uiso 1 1 calc R
H1E3 H 1.1904 0.6828 0.1893 0.043 Uiso 1 1 calc R
C3E C 0.9593(4) 0.68989(11) 0.1650(2) 0.0172(9) Uani 1 1 d .
C4E C 0.8495(4) 0.67066(11) 0.1561(3) 0.0161(9) Uani 1 1 d .
C6E C 0.7543(4) 0.68125(11) 0.2076(3) 0.0163(9) Uani 1 1 d .
C7E C 0.7672(4) 0.71111(12) 0.2607(3) 0.0218(10) Uani 1 1 d .
H7E H 0.7019 0.7183 0.2926 0.026 Uiso 1 1 calc R
C8E C 0.8756(4) 0.73088(12) 0.2680(3) 0.0205(10) Uani 1 1 d .
C9E C 0.8890(4) 0.76254(12) 0.3275(3) 0.0267(11) Uani 1 1 d .
H9E1 H 0.8221 0.7793 0.3220 0.040 Uiso 1 1 calc R
H9E2 H 0.9624 0.7757 0.3165 0.040 Uiso 1 1 calc R
H9E3 H 0.8910 0.7528 0.3821 0.040 Uiso 1 1 calc R
C10E C 0.9725(4) 0.71923(11) 0.2199(3) 0.0203(10) Uani 1 1 d .
H10E H 1.0464 0.7312 0.2248 0.024 Uiso 1 1 calc R
C11E C 0.6447(3) 0.65660(12) 0.2092(3) 0.0180(9) Uani 1 1 d .
H11C H 0.6696 0.6313 0.2219 0.022 Uiso 1 1 calc R
H11D H 0.5922 0.6650 0.2528 0.022 Uiso 1 1 calc R
C13E C 0.5183(4) 0.69245(12) 0.1199(3) 0.0226(10) Uani 1 1 d .
H13D H 0.4655 0.6976 0.1649 0.034 Uiso 1 1 calc R
H13E H 0.4730 0.6923 0.0701 0.034 Uiso 1 1 calc R
H13F H 0.5792 0.7114 0.1171 0.034 Uiso 1 1 calc R
C14E C 0.4782(4) 0.62679(11) 0.1418(3) 0.0200(10) Uani 1 1 d .
H14C H 0.4220 0.6285 0.0966 0.024 Uiso 1 1 calc R
H14D H 0.4343 0.6314 0.1919 0.024 Uiso 1 1 calc R
C15E C 0.5328(4) 0.58779(12) 0.1442(3) 0.0204(10) Uani 1 1 d .
H15C H 0.5745 0.5843 0.1956 0.025 Uiso 1 1 calc R
H15D H 0.4690 0.5693 0.1411 0.025 Uiso 1 1 calc R
C17E C 0.7231(4) 0.55894(12) 0.1035(3) 0.0278(11) Uani 1 1 d .
H17D H 0.6941 0.5353 0.1234 0.042 Uiso 1 1 calc R
H17E H 0.7634 0.5720 0.1467 0.042 Uiso 1 1 calc R
H17F H 0.7782 0.5547 0.0593 0.042 Uiso 1 1 calc R
C18E C 0.5616(3) 0.56172(10) 0.0063(3) 0.0190(9) Uani 1 1 d .
H18C H 0.5141 0.5413 0.0281 0.023 Uiso 1 1 calc R
H18D H 0.6228 0.5511 -0.0291 0.023 Uiso 1 1 calc R
C19E C 0.4806(4) 0.58739(11) -0.0435(3) 0.0210(10) Uani 1 1 d .
H19C H 0.4561 0.5748 -0.0932 0.025 Uiso 1 1 calc R
H19D H 0.4089 0.5933 -0.0124 0.025 Uiso 1 1 calc R
C21E C 0.4577(4) 0.65289(12) -0.0777(3) 0.0236(10) Uani 1 1 d .
H21D H 0.4088 0.6470 -0.1242 0.035 Uiso 1 1 calc R
H21E H 0.4994 0.6760 -0.0871 0.035 Uiso 1 1 calc R
H21F H 0.4075 0.6553 -0.0302 0.035 Uiso 1 1 calc R
C22E C 0.6101(4) 0.61798(12) -0.1443(3) 0.0203(10) Uani 1 1 d .
H22C H 0.5505 0.6146 -0.1870 0.024 Uiso 1 1 calc R
H22D H 0.6535 0.6409 -0.1562 0.024 Uiso 1 1 calc R
C23E C 0.6963(4) 0.58617(12) -0.1477(3) 0.0201(10) Uani 1 1 d .
C24E C 0.7976(4) 0.58768(11) -0.0976(3) 0.0195(10) Uani 1 1 d .
C26E C 0.8823(4) 0.55891(11) -0.1016(3) 0.0212(10) Uani 1 1 d .
C28E C 1.0751(5) 0.53816(14) -0.0567(4) 0.0567(18) Uani 1 1 d .
H28D H 1.0454 0.5138 -0.0425 0.085 Uiso 1 1 calc R
H28E H 1.1387 0.5450 -0.0199 0.085 Uiso 1 1 calc R
H28F H 1.1054 0.5377 -0.1115 0.085 Uiso 1 1 calc R
C29E C 0.8626(4) 0.52785(12) -0.1509(3) 0.0263(11) Uani 1 1 d .
H29E H 0.9177 0.5083 -0.1508 0.032 Uiso 1 1 calc R
C30E C 0.7607(4) 0.52592(12) -0.2005(3) 0.0266(11) Uani 1 1 d .
C31E C 0.7406(4) 0.49264(14) -0.2577(3) 0.0428(15) Uani 1 1 d .
H31D H 0.7207 0.4709 -0.2261 0.064 Uiso 1 1 calc R
H31E H 0.8127 0.4880 -0.2883 0.064 Uiso 1 1 calc R
H31F H 0.6759 0.4982 -0.2945 0.064 Uiso 1 1 calc R
C32E C 0.6806(4) 0.55516(12) -0.1994(3) 0.0240(11) Uani 1 1 d .
H32E H 0.6141 0.5544 -0.2339 0.029 Uiso 1 1 calc R
N12E N 0.5749(3) 0.65598(9) 0.1318(2) 0.0178(8) Uani 1 1 d .
N16E N 0.6203(3) 0.58166(9) 0.0741(2) 0.0177(8) Uani 1 1 d .
N20E N 0.5458(3) 0.62269(9) -0.0645(2) 0.0169(8) Uani 1 1 d .
O2E O 1.0518(2) 0.67676(8) 0.11552(18) 0.0191(6) Uani 1 1 d .
O5E O 0.8393(2) 0.64251(8) 0.10229(18) 0.0171(7) Uani 1 1 d .
O25E O 0.8136(2) 0.61490(7) -0.04386(18) 0.0183(7) Uani 1 1 d .
O27E O 0.9807(3) 0.56457(7) -0.05080(19) 0.0237(7) Uani 1 1 d .
N1F N 1.1600(3) 0.59201(11) 0.0964(3) 0.0299(10) Uani 1 1 d .
O1F O 1.0475(3) 0.59157(9) 0.11424(19) 0.0274(7) Uani 1 1 d .
O2F O 1.1869(2) 0.61167(8) 0.03411(19) 0.0249(7) Uani 1 1 d .
O3F O 1.2350(3) 0.57527(10) 0.1353(3) 0.0531(12) Uani 1 1 d .
N1G N 1.1379(3) 0.65771(10) -0.1290(2) 0.0205(8) Uani 1 1 d .
O1G O 1.1475(2) 0.67325(8) -0.06012(17) 0.0198(7) Uani 1 1 d .
O2G O 1.0579(3) 0.63172(8) -0.13463(19) 0.0227(7) Uani 1 1 d .
O3G O 1.1994(3) 0.66672(9) -0.18767(18) 0.0265(7) Uani 1 1 d .
C1H C 0.7937(4) 0.74724(10) -0.0283(3) 0.0257(11) Uani 1 1 d .
H1H1 H 0.8416 0.7579 0.0145 0.039 Uiso 1 1 calc R
H1H2 H 0.7116 0.7550 -0.0219 0.039 Uiso 1 1 calc R
H1H3 H 0.8233 0.7555 -0.0803 0.039 Uiso 1 1 calc R
C2H C 0.8005(4) 0.70561(11) -0.0238(2) 0.0164(9) Uani 1 1 d .
O21H O 0.7030(2) 0.68832(7) -0.01142(17) 0.0182(6) Uani 1 1 d .
O22H O 0.9032(2) 0.69099(7) -0.03198(17) 0.0197(7) Uani 1 1 d .

loop_
_atom_site_aniso_label
_atom_site_aniso_U_11
_atom_site_aniso_U_22
_atom_site_aniso_U_33
_atom_site_aniso_U_23
_atom_site_aniso_U_13
_atom_site_aniso_U_12
Ni1 0.0113(3) 0.0173(2) 0.0153(3) -0.0010(2) 0.0000(2) -0.0001(2)
Y1 0.0124(2) 0.0369(2) 0.0214(2) 0.0084(2) -0.0024(2) -0.00579(18)
C1A 0.011(3) 0.175(9) 0.059(4) 0.073(5) -0.006(3) -0.008(4)
C3A 0.013(2) 0.033(3) 0.018(2) 0.0032(19) 0.0030(18) -0.006(2)
C4A 0.020(2) 0.024(2) 0.013(2) 0.0014(19) -0.0030(19) -0.0025(19)
C6A 0.015(2) 0.024(2) 0.015(2) -0.0061(18) 0.0000(18) -0.0001(18)
C7A 0.023(3) 0.023(2) 0.017(2) 0.0019(18) 0.0025(19) -0.006(2)
C8A 0.023(3) 0.022(2) 0.018(2) -0.0021(19) -0.002(2) 0.000(2)
C9A 0.033(3) 0.023(2) 0.027(3) 0.004(2) -0.004(2) 0.004(2)
C10A 0.013(2) 0.039(3) 0.019(2) 0.000(2) -0.0003(19) 0.004(2)
C11A 0.018(2) 0.035(3) 0.017(2) -0.001(2) 0.0014(19) 0.001(2)
C13A 0.024(3) 0.035(3) 0.029(3) 0.009(2) -0.001(2) -0.011(2)
C14A 0.014(2) 0.054(3) 0.021(3) 0.005(2) 0.006(2) 0.004(2)
C15A 0.027(3) 0.040(3) 0.022(3) -0.004(2) 0.003(2) 0.015(2)
C17A 0.034(3) 0.028(3) 0.033(3) -0.008(2) -0.006(2) 0.003(2)
C18A 0.023(2) 0.022(2) 0.022(2) 0.000(2) -0.001(2) 0.0085(17)
C19A 0.017(2) 0.026(2) 0.023(2) -0.0033(19) 0.001(2) 0.0048(19)
C21A 0.017(2) 0.024(2) 0.030(3) -0.001(2) -0.009(2) -0.003(2)
C22A 0.015(2) 0.027(2) 0.017(2) -0.0055(18) -0.0035(19) 0.0067(19)
C23A 0.013(2) 0.033(3) 0.015(2) -0.0013(19) 0.0031(18) 0.0058(19)
C24A 0.019(2) 0.025(2) 0.016(2) 0.0004(19) 0.0045(19) 0.004(2)
C26A 0.014(2) 0.025(2) 0.023(3) -0.0034(19) 0.0008(19) 0.0003(19)
C28A 0.037(3) 0.029(3) 0.040(3) 0.010(2) -0.011(2) -0.018(2)
C29A 0.024(3) 0.021(2) 0.022(3) 0.0025(19) 0.006(2) 0.000(2)
C30A 0.030(3) 0.025(2) 0.019(2) 0.0015(19) 0.006(2) 0.011(2)
C31A 0.035(3) 0.036(3) 0.025(3) 0.004(2) 0.005(2) 0.009(2)
C32A 0.015(2) 0.036(3) 0.016(2) -0.0040(19) 0.0003(19) 0.009(2)
N12A 0.0145(19) 0.028(2) 0.020(2) 0.0013(16) -0.0015(16) -0.0015(16)
N16A 0.024(2) 0.0236(19) 0.017(2) -0.0064(15) 0.0000(16) 0.0010(17)
N20A 0.011(2) 0.0227(19) 0.022(2) -0.0012(17) -0.0007(15) 0.0001(16)
O2A 0.0098(16) 0.062(2) 0.0264(19) 0.0190(17) -0.0052(14) -0.0069(16)
O5A 0.0162(17) 0.0222(16) 0.0164(17) 0.0039(13) -0.0025(13) -0.0023(13)
O25A 0.0158(16) 0.0243(16) 0.0199(16) 0.0044(13) -0.0024(13) 0.0023(13)
O27A 0.0247(18) 0.0228(16) 0.0213(17) 0.0014(13) -0.0007(14) -0.0062(14)
N1B 0.083(5) 0.052(4) 0.081(5) 0.037(3) -0.059(4) -0.052(4)
O1B 0.081(3) 0.046(2) 0.032(2) 0.0051(18) -0.015(2) -0.040(2)
O2B 0.037(2) 0.070(3) 0.075(4) 0.030(3) -0.027(2) -0.030(2)
O3B 0.133(5) 0.076(3) 0.152(5) 0.007(4) -0.087(4) -0.071(4)
N1C 0.014(2) 0.044(2) 0.029(3) 0.006(2) -0.0031(19) -0.0007(19)
O1C 0.0194(19) 0.075(3) 0.033(2) 0.030(2) 0.0023(16) 0.0069(18)
O2C 0.0198(18) 0.0335(18) 0.0239(18) 0.0029(14) -0.0010(14) 0.0046(15)
O3C 0.0215(18) 0.059(2) 0.0291(19) 0.0029(18) 0.0035(16) 0.0105(17)
C1D 0.033(3) 0.028(2) 0.047(3) 0.005(2) -0.001(3) 0.009(2)
C2D 0.020(2) 0.026(2) 0.017(3) -0.0019(18) -0.0015(18) 0.0054(19)
O21D 0.0148(14) 0.0196(14) 0.0225(18) -0.0038(13) -0.0002(13) 0.0026(12)
O22D 0.0177(17) 0.0336(17) 0.0271(18) 0.0038(14) 0.0041(14) 0.0043(14)
Ni2 0.0123(3) 0.0145(2) 0.0162(3) 0.0003(2) 0.0011(2) 0.0009(2)
Y2 0.01253(19) 0.01589(17) 0.0192(2) 0.0011(2) 0.00244(18) 0.00117(15)
C1E 0.016(2) 0.041(3) 0.030(3) -0.004(2) 0.003(2) -0.006(2)
C3E 0.013(2) 0.021(2) 0.017(2) 0.0007(18) 0.0002(18) 0.0018(18)
C4E 0.017(2) 0.016(2) 0.015(2) 0.0033(18) -0.0033(18) -0.0005(18)
C6E 0.014(2) 0.017(2) 0.018(2) 0.0007(18) -0.0031(18) 0.0004(17)
C7E 0.021(3) 0.027(3) 0.018(3) 0.0003(18) 0.002(2) 0.004(2)
C8E 0.023(3) 0.021(2) 0.018(2) 0.0033(18) 0.000(2) 0.0023(19)
C9E 0.024(3) 0.030(3) 0.026(3) -0.004(2) 0.003(2) -0.005(2)
C10E 0.012(2) 0.023(2) 0.027(3) 0.007(2) -0.0052(19) -0.0043(18)
C11E 0.015(2) 0.023(2) 0.016(2) -0.0020(18) 0.0000(18) 0.0020(18)
C13E 0.018(2) 0.027(2) 0.023(3) -0.0065(19) 0.0011(19) 0.0047(19)
C14E 0.011(2) 0.027(2) 0.022(3) -0.0011(19) -0.0003(19) -0.0016(18)
C15E 0.016(2) 0.027(2) 0.019(2) 0.0018(19) 0.0063(19) -0.0066(19)
C17E 0.021(3) 0.023(2) 0.039(3) 0.011(2) -0.002(2) 0.000(2)
C18E 0.020(2) 0.0170(18) 0.020(2) -0.001(2) 0.003(2) -0.0040(16)
C19E 0.018(2) 0.024(2) 0.021(2) -0.0010(19) 0.005(2) -0.0092(19)
C21E 0.023(3) 0.023(2) 0.025(3) 0.003(2) 0.002(2) 0.002(2)
C22E 0.017(2) 0.027(2) 0.017(2) 0.0024(19) 0.0031(19) -0.002(2)
C23E 0.014(2) 0.022(2) 0.024(3) -0.0007(19) 0.0029(19) -0.0058(19)
C24E 0.025(3) 0.014(2) 0.020(3) -0.0050(19) 0.005(2) -0.0013(19)
C26E 0.019(2) 0.019(2) 0.026(3) -0.0023(19) 0.011(2) -0.0026(19)
C28E 0.043(4) 0.033(3) 0.095(5) -0.019(3) -0.016(3) 0.018(3)
C29E 0.029(3) 0.020(2) 0.029(3) -0.002(2) 0.012(2) 0.000(2)
C30E 0.027(3) 0.020(2) 0.032(3) -0.008(2) 0.013(2) -0.009(2)
C31E 0.039(3) 0.030(3) 0.059(4) -0.019(3) 0.018(3) -0.010(2)
C32E 0.024(3) 0.029(3) 0.019(3) -0.003(2) 0.003(2) -0.010(2)
N12E 0.0130(19) 0.0206(19) 0.020(2) 0.0009(15) 0.0009(15) 0.0040(15)
N16E 0.0136(19) 0.0192(18) 0.020(2) 0.0033(15) 0.0038(15) 0.0015(15)
N20E 0.0141(19) 0.0167(18) 0.020(2) 0.0025(15) -0.0002(16) -0.0026(15)
O2E 0.0104(15) 0.0238(15) 0.0231(17) -0.0020(13) 0.0025(13) -0.0027(13)
O5E 0.0113(15) 0.0190(15) 0.0210(17) -0.0027(13) -0.0013(13) 0.0009(12)
O25E 0.0151(16) 0.0166(15) 0.0232(17) -0.0030(13) 0.0052(13) 0.0000(12)
O27E 0.0200(17) 0.0159(15) 0.0353(19) -0.0028(14) 0.0027(14) 0.0061(13)
N1F 0.017(2) 0.029(2) 0.043(3) 0.009(2) -0.001(2) -0.0012(18)
O1F 0.0172(18) 0.0341(18) 0.0309(19) 0.0120(15) 0.0033(14) -0.0003(15)
O2F 0.0178(16) 0.0262(15) 0.0308(18) 0.0117(15) 0.0050(14) 0.0000(13)
O3F 0.023(2) 0.055(2) 0.081(3) 0.044(2) -0.010(2) 0.0037(18)
N1G 0.016(2) 0.023(2) 0.023(2) 0.0019(17) 0.0011(17) 0.0046(17)
O1G 0.0213(17) 0.0217(16) 0.0162(17) -0.0029(13) 0.0014(13) -0.0006(13)
O2G 0.0186(17) 0.0244(16) 0.0252(18) -0.0021(13) 0.0010(13) -0.0037(14)
O3G 0.0221(17) 0.0390(19) 0.0184(17) 0.0081(15) 0.0056(14) -0.0015(15)
C1H 0.022(2) 0.017(2) 0.038(3) -0.003(2) 0.003(2) 0.0003(19)
C2H 0.022(2) 0.019(2) 0.009(2) 0.0023(16) -0.0023(17) -0.0015(19)
O21H 0.0159(14) 0.0176(13) 0.0212(17) 0.0058(13) 0.0006(13) 0.0017(12)
O22H 0.0160(16) 0.0169(14) 0.0262(17) 0.0041(12) 0.0017(13) 0.0012(12)

loop_
_atom_type_symbol
_atom_type_description
_atom_type_scat_dispersion_real
_atom_type_scat_dispersion_imag
_atom_type_scat_source
C C 0.0033 0.0016 'International Tables Vol C Tables 4.2.6.8 and 6.1.1.4'
H H 0.0000 0.0000 'International Tables Vol C Tables 4.2.6.8 and 6.1.1.4'
N N 0.0061 0.0033 'International Tables Vol C Tables 4.2.6.8 and 6.1.1.4'
O O 0.0106 0.0060 'International Tables Vol C Tables 4.2.6.8 and 6.1.1.4'
Ni Ni 0.3393 1.1124 'International Tables Vol C Tables 4.2.6.8 and 6.1.1.4'
Y Y -2.7962 3.5667 'International Tables Vol C Tables 4.2.6.8 and 6.1.1.4'

loop_
_geom_angle_atom_site_label_1
_geom_angle_atom_site_label_2
_geom_angle_atom_site_label_3
_geom_angle
O21D Ni1 O25A 92.43(11)
O21D Ni1 O5A 88.28(11)
O25A Ni1 O5A 78.05(11)
O21D Ni1 N12A 90.40(13)
O25A Ni1 N12A 166.85(13)
O5A Ni1 N12A 89.22(13)
O21D Ni1 N16A 169.96(12)
O25A Ni1 N16A 95.29(13)
O5A Ni1 N16A 99.58(12)
N12A Ni1 N16A 83.52(14)
O21D Ni1 N20A 91.60(12)
O25A Ni1 N20A 89.51(13)
O5A Ni1 N20A 167.53(13)
N12A Ni1 N20A 103.25(14)
N16A Ni1 N20A 82.08(13)
O21D Ni1 Y1 80.94(8)
O25A Ni1 Y1 38.72(8)
O5A Ni1 Y1 41.29(8)
N12A Ni1 Y1 129.54(10)
N16A Ni1 Y1 109.08(10)
N20A Ni1 Y1 126.44(10)
O25A Y1 O22D 80.37(10)
O25A Y1 O5A 71.41(11)
O22D Y1 O5A 77.99(10)
O25A Y1 O2A 136.79(10)
O22D Y1 O2A 77.39(11)
O5A Y1 O2A 68.00(10)
O25A Y1 O2C 87.93(11)
O22D Y1 O2C 84.30(11)
O5A Y1 O2C 154.63(10)
O2A Y1 O2C 125.58(11)
O25A Y1 O2B 137.28(12)
O22D Y1 O2B 140.19(14)
O5A Y1 O2B 120.24(14)
O2A Y1 O2B 78.22(12)
O2C Y1 O2B 84.90(14)
O25A Y1 O1C 133.48(12)
O22D Y1 O1C 74.10(12)
O5A Y1 O1C 136.60(11)
O2A Y1 O1C 73.89(11)
O2C Y1 O1C 51.80(10)
O2B Y1 O1C 69.15(15)
O25A Y1 O1B 101.52(13)
O22D Y1 O1B 149.83(12)
O5A Y1 O1B 74.28(12)
O2A Y1 O1B 81.38(13)
O2C Y1 O1B 125.73(11)
O2B Y1 O1B 52.46(15)
O1C Y1 O1B 119.97(14)
O25A Y1 O27A 63.27(9)
O22D Y1 O27A 132.73(10)
O5A Y1 O27A 114.10(10)
O2A Y1 O27A 149.85(10)
O2C Y1 O27A 66.22(10)
O2B Y1 O27A 75.39(11)
O1C Y1 O27A 109.26(10)
O1B Y1 O27A 71.09(11)
O25A Y1 N1B 122.30(15)
O22D Y1 N1B 154.55(13)
O5A Y1 N1B 97.39(17)
O2A Y1 N1B 77.71(13)
O2C Y1 N1B 106.24(16)
O2B Y1 N1B 25.84(16)
O1C Y1 N1B 93.99(18)
O1B Y1 N1B 26.64(17)
O27A Y1 N1B 72.18(12)
O25A Y1 N1C 111.44(11)
O22D Y1 N1C 77.93(11)
O5A Y1 N1C 154.81(11)
O2A Y1 N1C 99.50(11)
O2C Y1 N1C 26.14(10)
O2B Y1 N1C 75.66(15)
O1C Y1 N1C 25.66(11)
O1B Y1 N1C 127.05(13)
O27A Y1 N1C 87.89(10)
N1B Y1 N1C 101.19(18)
O25A Y1 Ni1 35.79(8)
O22D Y1 Ni1 68.15(7)
O5A Y1 Ni1 37.36(7)
O2A Y1 Ni1 101.12(7)
O2C Y1 Ni1 118.61(7)
O2B Y1 Ni1 148.00(13)
O1C Y1 Ni1 142.03(9)
O1B Y1 Ni1 95.60(10)
O27A Y1 Ni1 93.72(7)
N1B Y1 Ni1 122.24(16)
N1C Y1 Ni1 134.85(8)
C10A C3A O2A 124.5(4)
C10A C3A C4A 121.8(4)
O2A C3A C4A 113.6(4)
O5A C4A C6A 122.3(4)
O5A C4A C3A 120.5(4)
C6A C4A C3A 117.1(4)
C7A C6A C4A 120.3(4)
C7A C6A C11A 122.1(4)
C4A C6A C11A 117.4(4)
C8A C7A C6A 122.4(4)
C7A C8A C10A 117.4(4)
C7A C8A C9A 121.4(4)
C10A C8A C9A 121.2(4)
C3A C10A C8A 120.7(4)
N12A C11A C6A 114.1(4)
N12A C14A C15A 111.3(4)
N16A C15A C14A 113.7(4)
N16A C18A C19A 113.2(3)
N20A C19A C18A 111.1(3)
C23A C22A N20A 115.5(3)
C32A C23A C24A 118.7(4)
C32A C23A C22A 124.0(4)
C24A C23A C22A 117.3(4)
O25A C24A C23A 121.6(4)
O25A C24A C26A 119.7(4)
C23A C24A C26A 118.7(4)
C29A C26A O27A 126.4(4)
C29A C26A C24A 121.1(4)
O27A C26A C24A 112.4(4)
C26A C29A C30A 120.1(4)
C32A C30A C29A 118.9(4)
C32A C30A C31A 119.8(4)
C29A C30A C31A 121.2(4)
C30A C32A C23A 122.3(4)
C13A N12A C14A 109.0(3)
C13A N12A C11A 107.5(3)
C14A N12A C11A 107.6(3)
C13A N12A Ni1 116.5(3)
C14A N12A Ni1 103.2(3)
C11A N12A Ni1 112.6(3)
C17A N16A C18A 110.0(3)
C17A N16A C15A 110.5(4)
C18A N16A C15A 109.9(3)
C17A N16A Ni1 112.1(3)
C18A N16A Ni1 107.2(2)
C15A N16A Ni1 107.0(3)
C21A N20A C19A 109.7(3)
C21A N20A C22A 104.9(3)
C19A N20A C22A 110.3(3)
C21A N20A Ni1 114.5(3)
C19A N20A Ni1 108.8(3)
C22A N20A Ni1 108.7(2)
C3A O2A C1A 116.8(4)
C3A O2A Y1 115.4(2)
C1A O2A Y1 126.6(3)
C4A O5A Ni1 120.4(2)
C4A O5A Y1 117.8(2)
Ni1 O5A Y1 101.35(13)
C24A O25A Ni1 125.4(3)
C24A O25A Y1 127.6(3)
Ni1 O25A Y1 105.49(12)
C26A O27A C28A 115.2(3)
C26A O27A Y1 112.1(2)
C28A O27A Y1 126.4(3)
O3B N1B O2B 124.6(7)
O3B N1B O1B 118.4(8)
O2B N1B O1B 117.0(5)
O3B N1B Y1 175.3(5)
O2B N1B Y1 57.6(3)
O1B N1B Y1 59.4(3)
N1B O1B Y1 93.9(4)
N1B O2B Y1 96.5(3)
O3C N1C O1C 122.1(4)
O3C N1C O2C 121.5(4)
O1C N1C O2C 116.4(4)
O3C N1C Y1 178.7(3)
O1C N1C Y1 59.0(2)
O2C N1C Y1 57.4(2)
N1C O1C Y1 95.4(3)
N1C O2C Y1 96.4(2)
O22D C2D O21D 126.6(4)
O22D C2D C1D 116.8(4)
O21D C2D C1D 116.6(4)
C2D O21D Ni1 126.6(3)
C2D O22D Y1 133.5(3)
O21H Ni2 O25E 92.07(11)
O21H Ni2 O5E 88.38(11)
O25E Ni2 O5E 76.78(12)
O21H Ni2 N16E 169.11(12)
O25E Ni2 N16E 95.85(12)
O5E Ni2 N16E 100.68(12)
O21H Ni2 N12E 90.62(12)
O25E Ni2 N12E 165.90(13)
O5E Ni2 N12E 89.47(12)
N16E Ni2 N12E 83.50(13)
O21H Ni2 N20E 91.83(11)
O25E Ni2 N20E 89.54(13)
O5E Ni2 N20E 166.31(12)
N16E Ni2 N20E 80.81(13)
N12E Ni2 N20E 104.21(13)
O21H Ni2 Y2 80.36(7)
O25E Ni2 Y2 38.12(8)
O5E Ni2 Y2 40.84(8)
N16E Ni2 Y2 110.44(9)
N12E Ni2 Y2 129.20(10)
N20E Ni2 Y2 125.79(10)
O25E Y2 O22H 80.66(10)
O25E Y2 O5E 70.66(11)
O22H Y2 O5E 78.54(10)
O25E Y2 O2F 138.55(10)
O22H Y2 O2F 137.02(9)
O5E Y2 O2F 124.06(10)
O25E Y2 O2G 85.37(10)
O22H Y2 O2G 85.77(10)
O5E Y2 O2G 153.06(10)
O2F Y2 O2G 82.11(11)
O25E Y2 O2E 136.97(10)
O22H Y2 O2E 78.13(10)
O5E Y2 O2E 68.68(10)
O2F Y2 O2E 78.29(10)
O2G Y2 O2E 129.33(10)
O25E Y2 O1F 106.88(10)
O22H Y2 O1F 149.57(11)
O5E Y2 O1F 76.54(10)
O2F Y2 O1F 52.15(10)
O2G Y2 O1F 123.69(10)
O2E Y2 O1F 76.73(10)
O25E Y2 O1G 130.37(10)
O22H Y2 O1G 72.72(10)
O5E Y2 O1G 138.99(10)
O2F Y2 O1G 67.28(9)
O2G Y2 O1G 52.19(9)
O2E Y2 O1G 77.14(9)
O1F Y2 O1G 117.35(10)
O25E Y2 O27E 62.67(9)
O22H Y2 O27E 135.80(10)
O5E Y2 O27E 108.77(9)
O2F Y2 O27E 75.98(9)
O2G Y2 O27E 68.42(9)
O2E Y2 O27E 145.86(9)
O1F Y2 O27E 69.83(10)
O1G Y2 O27E 112.23(9)
O25E Y2 N1G 108.58(11)
O22H Y2 N1G 77.94(10)
O5E Y2 N1G 156.23(10)
O2F Y2 N1G 73.06(10)
O2G Y2 N1G 26.35(9)
O2E Y2 N1G 102.97(10)
O1F Y2 N1G 124.43(10)
O1G Y2 N1G 25.84(9)
O27E Y2 N1G 90.60(10)
O25E Y2 N1F 126.07(10)
O22H Y2 N1F 151.74(11)
O5E Y2 N1F 100.36(11)
O2F Y2 N1F 25.90(10)
O2G Y2 N1F 103.74(11)
O2E Y2 N1F 75.31(11)
O1F Y2 N1F 26.26(10)
O1G Y2 N1F 91.95(10)
O27E Y2 N1F 71.71(10)
N1G Y2 N1F 98.72(11)
O25E Y2 Ni2 35.07(7)
O22H Y2 Ni2 68.31(7)
O5E Y2 Ni2 37.54(7)
O2F Y2 Ni2 152.31(7)
O2G Y2 Ni2 116.01(7)
O2E Y2 Ni2 101.96(7)
O1F Y2 Ni2 100.58(7)
O1G Y2 Ni2 140.22(7)
O27E Y2 Ni2 90.92(6)
N1G Y2 Ni2 132.28(7)
N1F Y2 Ni2 126.78(8)
C10E C3E O2E 123.6(4)
C10E C3E C4E 121.8(4)
O2E C3E C4E 114.6(3)
O5E C4E C6E 122.2(4)
O5E C4E C3E 120.5(4)
C6E C4E C3E 117.3(4)
C7E C6E C4E 120.5(4)
C7E C6E C11E 121.7(4)
C4E C6E C11E 117.5(4)
C6E C7E C8E 122.1(4)
C10E C8E C7E 117.7(4)
C10E C8E C9E 120.9(4)
C7E C8E C9E 121.4(4)
C3E C10E C8E 120.5(4)
N12E C11E C6E 114.6(3)
N12E C14E C15E 110.7(3)
N16E C15E C14E 111.6(3)
N16E C18E C19E 112.0(3)
N20E C19E C18E 110.2(3)
C23E C22E N20E 115.2(3)
C24E C23E C32E 119.0(4)
C24E C23E C22E 117.9(4)
C32E C23E C22E 123.1(4)
O25E C24E C23E 121.9(4)
O25E C24E C26E 118.8(4)
C23E C24E C26E 119.2(4)
O27E C26E C29E 126.0(4)
O27E C26E C24E 113.3(4)
C29E C26E C24E 120.7(4)
C26E C29E C30E 120.3(4)
C32E C30E C29E 118.8(4)
C32E C30E C31E 120.3(4)
C29E C30E C31E 120.9(4)
C30E C32E C23E 121.8(4)
C13E N12E C11E 109.0(3)
C13E N12E C14E 109.0(3)
C11E N12E C14E 106.9(3)
C13E N12E Ni2 116.0(3)
C11E N12E Ni2 112.0(2)
C14E N12E Ni2 103.5(2)
C18E N16E C17E 108.7(3)
C18E N16E C15E 110.8(3)
C17E N16E C15E 109.1(3)
C18E N16E Ni2 108.8(2)
C17E N16E Ni2 110.9(3)
C15E N16E Ni2 108.5(2)
C21E N20E C19E 109.3(3)
C21E N20E C22E 105.7(3)
C19E N20E C22E 109.7(3)
C21E N20E Ni2 113.8(3)
C19E N20E Ni2 109.7(3)
C22E N20E Ni2 108.6(3)
C3E O2E C1E 117.1(3)
C3E O2E Y2 114.4(2)
C1E O2E Y2 128.4(2)
C4E O5E Ni2 121.3(2)
C4E O5E Y2 118.4(2)
Ni2 O5E Y2 101.62(12)
C24E O25E Ni2 124.1(3)
C24E O25E Y2 127.2(3)
Ni2 O25E Y2 106.81(12)
C26E O27E C28E 116.5(4)
C26E O27E Y2 111.1(2)
C28E O27E Y2 129.2(3)
O3F N1F O2F 122.3(4)
O3F N1F O1F 123.0(4)
O2F N1F O1F 114.7(4)
O3F N1F Y2 177.1(3)
O2F N1F Y2 56.5(2)
O1F N1F Y2 58.3(2)
N1F O1F Y2 95.5(2)
N1F O2F Y2 97.6(2)
O3G N1G O1G 122.6(4)
O3G N1G O2G 121.3(4)
O1G N1G O2G 116.1(3)
O3G N1G Y2 178.0(3)
O1G N1G Y2 59.16(19)
O2G N1G Y2 56.9(2)
N1G O1G Y2 95.0(2)
N1G O2G Y2 96.7(2)
O22H C2H O21H 126.2(3)
O22H C2H C1H 117.0(4)
O21H C2H C1H 116.8(4)
C2H O21H Ni2 128.1(2)
C2H O22H Y2 134.5(2)

loop_
_geom_bond_atom_site_label_1
_geom_bond_atom_site_label_2
_geom_bond_distance
Ni1 O21D 2.033(3)
Ni1 O25A 2.072(3)
Ni1 O5A 2.113(3)
Ni1 N12A 2.152(4)
Ni1 N16A 2.158(3)
Ni1 N20A 2.200(4)
Ni1 Y1 3.4134(16)
Y1 O25A 2.215(3)
Y1 O22D 2.281(3)
Y1 O5A 2.297(3)
Y1 O2A 2.418(3)
Y1 O2C 2.434(3)
Y1 O2B 2.436(4)
Y1 O1C 2.471(4)
Y1 O1B 2.473(4)
Y1 O27A 2.706(3)
Y1 N1B 2.865(5)
Y1 N1C 2.870(4)
C1A O2A 1.439(6)
C3A C10A 1.381(6)
C3A O2A 1.384(5)
C3A C4A 1.397(6)
C4A O5A 1.349(5)
C4A C6A 1.393(6)
C6A C7A 1.388(6)
C6A C11A 1.501(6)
C7A C8A 1.379(6)
C8A C10A 1.394(6)
C8A C9A 1.518(6)
C11A N12A 1.485(5)
C13A N12A 1.463(6)
C14A N12A 1.479(6)
C14A C15A 1.500(7)
C15A N16A 1.492(6)
C17A N16A 1.478(5)
C18A N16A 1.486(5)
C18A C19A 1.506(6)
C19A N20A 1.503(5)
C21A N20A 1.486(5)
C22A C23A 1.498(6)
C22A N20A 1.504(6)
C23A C32A 1.392(6)
C23A C24A 1.401(6)
C24A O25A 1.335(5)
C24A C26A 1.412(6)
C26A C29A 1.366(6)
C26A O27A 1.402(5)
C28A O27A 1.435(5)
C29A C30A 1.398(6)
C30A C32A 1.374(6)
C30A C31A 1.516(6)
N1B O3B 1.214(6)
N1B O2B 1.257(7)
N1B O1B 1.288(7)
N1C O3C 1.214(5)
N1C O1C 1.248(5)
N1C O2C 1.273(5)
C1D C2D 1.514(6)
C2D O22D 1.254(5)
C2D O21D 1.262(5)
Ni2 O21H 2.034(3)
Ni2 O25E 2.060(3)
Ni2 O5E 2.134(3)
Ni2 N16E 2.149(3)
Ni2 N12E 2.153(3)
Ni2 N20E 2.211(4)
Ni2 Y2 3.4313(16)
Y2 O25E 2.213(3)
Y2 O22H 2.273(3)
Y2 O5E 2.291(3)
Y2 O2F 2.431(3)
Y2 O2G 2.434(3)
Y2 O2E 2.438(3)
Y2 O1F 2.469(3)
Y2 O1G 2.486(3)
Y2 O27E 2.701(3)
Y2 N1G 2.884(4)
Y2 N1F 2.890(4)
C1E O2E 1.430(5)
C3E C10E 1.390(6)
C3E O2E 1.392(5)
C3E C4E 1.408(6)
C4E O5E 1.342(5)
C4E C6E 1.406(6)
C6E C7E 1.384(6)
C6E C11E 1.504(5)
C7E C8E 1.402(6)
C8E C10E 1.397(6)
C8E C9E 1.501(6)
C11E N12E 1.486(5)
C13E N12E 1.461(5)
C14E N12E 1.507(5)
C14E C15E 1.521(6)
C15E N16E 1.521(5)
C17E N16E 1.482(5)
C18E N16E 1.472(5)
C18E C19E 1.523(6)
C19E N20E 1.495(5)
C21E N20E 1.474(5)
C22E C23E 1.488(6)
C22E N20E 1.500(5)
C23E C24E 1.395(6)
C23E C32E 1.406(6)
C24E O25E 1.324(5)
C24E C26E 1.396(6)
C26E O27E 1.390(5)
C26E C29E 1.390(6)
C28E O27E 1.415(5)
C29E C30E 1.397(6)
C30E C32E 1.373(6)
C30E C31E 1.531(6)
N1F O3F 1.208(5)
N1F O2F 1.274(5)
N1F O1F 1.285(5)
N1G O3G 1.223(4)
N1G O1G 1.262(4)
N1G O2G 1.289(4)
C1H C2H 1.492(5)
C2H O22H 1.262(5)
C2H O21H 1.265(4)
